data_4034980
loop_
_publ_author_name
'Lee, Hayoon'
'Jung, Hyocheol'
'Kang, Seokwoo'
'Heo, Jin Hyuck'
'Im, Sang Hyuk'
'Park, Jongwook'

_publ_section_title
;
 Three-Dimensional Structures Based on the Fusion of Chrysene and
 Spirobifluorene Chromophores for the Development of Blue OLEDs.
;
_journal_issue 5
_journal_name_full 'The Journal of organic chemistry'
_journal_page_first 2640
_journal_page_last 2646
_journal_paper_doi 10.1021/acs.joc.7b03008
_journal_volume 83
_journal_year 2018
_chemical_formula_moiety 'C37 H22'
_chemical_formula_sum 'C37 H22'
_chemical_formula_weight 466.54
_chemical_melting_point 523.15
_chemical_name_systematic 'spiro[fluorene-9,15'-indeno[2,1-g]chrysene] '
_space_group_crystal_system triclinic
_space_group_IT_number 2
_space_group_name_Hall '-P 1'
_space_group_name_H-M_alt 'P -1'
_atom_sites_solution_hydrogens geom
_audit_creation_method SHELXL-2013
_audit_update_record
;
2017-06-20 deposited with the CCDC.
2017-06-26 downloaded from the CCDC.
;
_cell_angle_alpha 92.038(19)
_cell_angle_beta 110.429(19)
_cell_angle_gamma 118.082(16)
_cell_formula_units_Z 2
_cell_length_a 11.082(4)
_cell_length_b 11.456(4)
_cell_length_c 11.777(4)
_cell_measurement_reflns_used 7537
_cell_measurement_temperature 296(2)
_cell_measurement_theta_max 28.20
_cell_measurement_theta_min 2.16
_cell_volume 1199.5(8)
_computing_cell_refinement 'SAINT (Bruker, 2012)'
_computing_data_collection 'SMART (Bruker, 2012)'
_computing_data_reduction SAINT
_computing_molecular_graphics 'Ortep-3 for Windows (Farrugia, 2012)'
_computing_publication_material 'WinGX publication routines (Farrugia, 2012)'
_computing_structure_refinement 'SHELXL-2013 (Sheldrick, 2015)'
_computing_structure_solution 'SHELXS-2013 (Sheldrick, 2008)'
_diffrn_ambient_temperature 296(2)
_diffrn_measured_fraction_theta_full 1.000
_diffrn_measured_fraction_theta_max 0.897
_diffrn_measurement_device_type 'Bruker SMART CCD area-detector'
_diffrn_measurement_method '\f and \w scans'
_diffrn_radiation_type MoK\a
_diffrn_radiation_wavelength 0.71073
_diffrn_reflns_av_R_equivalents 0.0242
_diffrn_reflns_av_unetI/netI 0.0191
_diffrn_reflns_Laue_measured_fraction_full 1.000
_diffrn_reflns_Laue_measured_fraction_max 0.897
_diffrn_reflns_limit_h_max 14
_diffrn_reflns_limit_h_min -14
_diffrn_reflns_limit_k_max 15
_diffrn_reflns_limit_k_min -15
_diffrn_reflns_limit_l_max 15
_diffrn_reflns_limit_l_min -15
_diffrn_reflns_number 24360
_diffrn_reflns_point_group_measured_fraction_full 1.000
_diffrn_reflns_point_group_measured_fraction_max 0.897
_diffrn_reflns_theta_full 25.242
_diffrn_reflns_theta_max 29.350
_diffrn_reflns_theta_min 1.902
_diffrn_source 'fine-focus sealed tube'
_exptl_absorpt_coefficient_mu 0.073
_exptl_absorpt_correction_type none
_exptl_crystal_colour colourless
_exptl_crystal_density_diffrn 1.292
_exptl_crystal_description block
_exptl_crystal_F_000 488
_exptl_crystal_recrystallization_method 'Re-crystallisation from solvent: Dichloromethane/Hexane'
_exptl_crystal_size_max 0.30
_exptl_crystal_size_mid 0.29
_exptl_crystal_size_min 0.27
_refine_diff_density_max 0.287
_refine_diff_density_min -0.384
_refine_diff_density_rms 0.109
_refine_ls_extinction_method none
_refine_ls_goodness_of_fit_ref 1.055
_refine_ls_hydrogen_treatment constr
_refine_ls_matrix_type full
_refine_ls_number_parameters 334
_refine_ls_number_reflns 5907
_refine_ls_number_restraints 0
_refine_ls_restrained_S_all 1.055
_refine_ls_R_factor_all 0.0662
_refine_ls_R_factor_gt 0.0514
_refine_ls_shift/su_max 0.000
_refine_ls_shift/su_mean 0.000
_refine_ls_structure_factor_coef Fsqd
_refine_ls_weighting_details 'w=1/[\s^2^(Fo^2^)+(0.0737P)^2^+0.1928P] where P=(Fo^2^+2Fc^2^)/3'
_refine_ls_weighting_scheme calc
_refine_ls_wR_factor_gt 0.1300
_refine_ls_wR_factor_ref 0.1432
_reflns_Friedel_coverage 0.000
_reflns_number_gt 4581
_reflns_number_total 5907
_reflns_threshold_expression 'I > 2\s(I)'
_cod_data_source_file jo7b03008_si_002.cif
_cod_data_source_block shelx
_cod_original_cell_volume 1199.5(7)
_cod_database_code 4034980
_shelx_space_group_comment
;
The symmetry employed for this shelxl refinement is uniquely defined
by the following loop, which should always be used as a source of
symmetry information in preference to the above space-group names.
They are only intended as comments.
;
_shelxl_version_number 2013-4

loop_
_space_group_symop_operation_xyz
'x, y, z'
'-x, -y, -z'

loop_
_atom_site_label
_atom_site_type_symbol
_atom_site_fract_x
_atom_site_fract_y
_atom_site_fract_z
_atom_site_U_iso_or_equiv
_atom_site_adp_type
_atom_site_occupancy
_atom_site_site_symmetry_order
_atom_site_calc_flag
_atom_site_refinement_flags_posn
_atom_site_refinement_flags_adp
C1 C 0.72754(14) 0.64413(13) 0.20732(11) 0.0417(3) Uani 1 1 d . .
C2 C 0.85702(14) 0.63746(12) 0.25132(11) 0.0389(3) Uani 1 1 d . .
C3 C 0.85099(15) 0.51334(12) 0.27939(11) 0.0423(3) Uani 1 1 d . .
C4 C 0.97953(17) 0.49541(13) 0.33167(11) 0.0454(3) Uani 1 1 d . .
C5 C 1.12935(17) 0.60414(15) 0.39389(13) 0.0504(3) Uani 1 1 d . .
H5 H 1.1492 0.6931 0.4007 0.061 Uiso 1 1 calc R U
C6 C 1.2467(2) 0.58272(18) 0.44464(15) 0.0602(4) Uani 1 1 d . .
H6 H 1.3440 0.6571 0.4863 0.072 Uiso 1 1 calc R U
C7 C 1.2226(2) 0.4510(2) 0.43472(17) 0.0691(5) Uani 1 1 d . .
H7 H 1.3031 0.4372 0.4673 0.083 Uiso 1 1 calc R U
C8 C 1.0793(2) 0.34298(18) 0.37648(17) 0.0678(5) Uani 1 1 d . .
H8 H 1.0628 0.2550 0.3691 0.081 Uiso 1 1 calc R U
C9 C 0.9554(2) 0.36114(14) 0.32711(13) 0.0554(4) Uani 1 1 d . .
C10 C 0.8055(2) 0.24792(15) 0.27726(16) 0.0673(5) Uani 1 1 d . .
H10 H 0.7886 0.1599 0.2669 0.081 Uiso 1 1 calc R U
C11 C 0.6878(2) 0.26637(15) 0.24493(15) 0.0627(4) Uani 1 1 d . .
H11 H 0.5917 0.1906 0.2193 0.075 Uiso 1 1 calc R U
C12 C 0.70552(17) 0.39852(13) 0.24862(12) 0.0499(3) Uani 1 1 d . .
C13 C 0.57702(16) 0.41403(14) 0.22410(12) 0.0519(4) Uani 1 1 d . .
C14 C 0.4394(2) 0.30994(17) 0.22329(16) 0.0707(5) Uani 1 1 d . .
H14 H 0.4270 0.2250 0.2313 0.085 Uiso 1 1 calc R U
C15 C 0.3250(2) 0.3318(2) 0.21103(19) 0.0803(6) Uani 1 1 d . .
H15 H 0.2364 0.2618 0.2111 0.096 Uiso 1 1 calc R U
C16 C 0.33905(19) 0.4574(2) 0.19849(17) 0.0722(5) Uani 1 1 d . .
H16 H 0.2614 0.4720 0.1920 0.087 Uiso 1 1 calc R U
C17 C 0.46804(16) 0.55914(18) 0.19573(14) 0.0596(4) Uani 1 1 d . .
H17 H 0.4768 0.6426 0.1862 0.072 Uiso 1 1 calc R U
C18 C 0.58877(15) 0.53976(14) 0.20714(12) 0.0483(3) Uani 1 1 d . .
C19 C 0.75350(14) 0.76627(13) 0.15891(11) 0.0410(3) Uani 1 1 d . .
C20 C 0.65877(17) 0.81346(16) 0.09632(14) 0.0527(3) Uani 1 1 d . .
H20 H 0.5571 0.7642 0.0794 0.063 Uiso 1 1 calc R U
C21 C 0.71825(18) 0.93414(16) 0.06003(14) 0.0562(4) Uani 1 1 d . .
H21 H 0.6562 0.9669 0.0202 0.067 Uiso 1 1 calc R U
C22 C 0.86830(19) 1.00688(15) 0.08199(15) 0.0560(4) Uani 1 1 d . .
H22 H 0.9066 1.0884 0.0577 0.067 Uiso 1 1 calc R U
C23 C 0.96204(17) 0.95890(13) 0.14001(14) 0.0491(3) Uani 1 1 d . .
H23 H 1.0628 1.0067 0.1536 0.059 Uiso 1 1 calc R U
C24 C 0.90342(14) 0.83859(12) 0.17740(11) 0.0389(3) Uani 1 1 d . .
C25 C 0.98666(13) 0.76889(11) 0.24516(11) 0.0366(3) Uani 1 1 d . .
C26 C 1.11292(15) 0.87746(12) 0.36525(12) 0.0422(3) Uani 1 1 d . .
C27 C 1.1022(2) 0.92908(16) 0.46651(14) 0.0568(4) Uani 1 1 d . .
H27 H 1.0117 0.8893 0.4749 0.068 Uiso 1 1 calc R U
C28 C 1.2314(2) 1.04303(19) 0.55636(16) 0.0757(5) Uani 1 1 d . .
H28 H 1.2272 1.0787 0.6261 0.091 Uiso 1 1 calc R U
C29 C 1.3655(2) 1.10332(19) 0.54277(18) 0.0778(6) Uani 1 1 d . .
H29 H 1.4493 1.1805 0.6023 0.093 Uiso 1 1 calc R U
C30 C 1.37659(18) 1.05087(16) 0.44271(16) 0.0642(4) Uani 1 1 d . .
H30 H 1.4673 1.0913 0.4348 0.077 Uiso 1 1 calc R U
C31 C 1.24981(15) 0.93622(13) 0.35327(13) 0.0458(3) Uani 1 1 d . .
C32 C 1.22859(15) 0.85947(13) 0.23870(13) 0.0434(3) Uani 1 1 d . .
C33 C 1.32894(18) 0.87208(17) 0.18708(16) 0.0579(4) Uani 1 1 d . .
H33 H 1.4301 0.9394 0.2272 0.069 Uiso 1 1 calc R U
C34 C 1.2753(2) 0.78283(19) 0.07532(17) 0.0640(4) Uani 1 1 d . .
H34 H 1.3413 0.7905 0.0403 0.077 Uiso 1 1 calc R U
C35 C 1.1259(2) 0.68290(16) 0.01523(15) 0.0599(4) Uani 1 1 d . .
H35 H 1.0920 0.6242 -0.0600 0.072 Uiso 1 1 calc R U
C36 C 1.02492(18) 0.66880(13) 0.06592(13) 0.0478(3) Uani 1 1 d . .
H36 H 0.9240 0.6010 0.0253 0.057 Uiso 1 1 calc R U
C37 C 1.07679(14) 0.75691(12) 0.17750(11) 0.0382(3) Uani 1 1 d . .

loop_
_atom_site_aniso_label
_atom_site_aniso_U_11
_atom_site_aniso_U_22
_atom_site_aniso_U_33
_atom_site_aniso_U_23
_atom_site_aniso_U_13
_atom_site_aniso_U_12
C1 0.0436(7) 0.0387(6) 0.0344(6) 0.0075(5) 0.0163(5) 0.0151(5)
C2 0.0462(7) 0.0323(6) 0.0313(5) 0.0079(4) 0.0169(5) 0.0146(5)
C3 0.0573(8) 0.0332(6) 0.0312(6) 0.0082(5) 0.0208(5) 0.0179(5)
C4 0.0697(9) 0.0392(6) 0.0332(6) 0.0141(5) 0.0265(6) 0.0284(6)
C5 0.0675(9) 0.0466(7) 0.0432(7) 0.0179(6) 0.0237(7) 0.0328(7)
C6 0.0724(10) 0.0658(10) 0.0530(8) 0.0226(7) 0.0267(8) 0.0422(8)
C7 0.1007(14) 0.0807(12) 0.0636(10) 0.0337(9) 0.0435(10) 0.0667(12)
C8 0.1129(15) 0.0600(10) 0.0634(10) 0.0283(8) 0.0494(10) 0.0588(11)
C9 0.0918(11) 0.0444(7) 0.0439(7) 0.0173(6) 0.0369(8) 0.0388(8)
C10 0.1082(14) 0.0353(7) 0.0577(9) 0.0141(6) 0.0408(9) 0.0319(8)
C11 0.0833(11) 0.0344(7) 0.0539(9) 0.0104(6) 0.0311(8) 0.0164(7)
C12 0.0649(9) 0.0346(6) 0.0354(6) 0.0081(5) 0.0231(6) 0.0133(6)
C13 0.0535(8) 0.0418(7) 0.0369(7) 0.0045(5) 0.0192(6) 0.0074(6)
C14 0.0681(11) 0.0477(8) 0.0633(10) 0.0083(7) 0.0308(8) 0.0035(8)
C15 0.0528(10) 0.0729(12) 0.0760(12) 0.0064(9) 0.0321(9) 0.0007(9)
C16 0.0468(9) 0.0853(13) 0.0600(10) 0.0091(9) 0.0233(7) 0.0160(8)
C17 0.0472(8) 0.0670(10) 0.0505(8) 0.0122(7) 0.0202(7) 0.0192(7)
C18 0.0457(7) 0.0473(7) 0.0345(6) 0.0064(5) 0.0159(5) 0.0119(6)
C19 0.0454(7) 0.0409(6) 0.0344(6) 0.0080(5) 0.0164(5) 0.0207(5)
C20 0.0516(8) 0.0610(9) 0.0491(8) 0.0159(7) 0.0205(6) 0.0317(7)
C21 0.0687(10) 0.0604(9) 0.0525(8) 0.0197(7) 0.0228(7) 0.0440(8)
C22 0.0728(10) 0.0445(7) 0.0618(9) 0.0235(7) 0.0314(8) 0.0353(7)
C23 0.0552(8) 0.0374(6) 0.0568(8) 0.0174(6) 0.0260(7) 0.0230(6)
C24 0.0461(7) 0.0339(6) 0.0350(6) 0.0077(5) 0.0168(5) 0.0195(5)
C25 0.0429(6) 0.0299(5) 0.0339(6) 0.0081(4) 0.0164(5) 0.0163(5)
C26 0.0514(7) 0.0342(6) 0.0365(6) 0.0067(5) 0.0131(5) 0.0223(5)
C27 0.0736(10) 0.0566(8) 0.0428(7) 0.0070(6) 0.0209(7) 0.0379(8)
C28 0.1057(15) 0.0679(11) 0.0426(8) -0.0070(8) 0.0117(9) 0.0514(11)
C29 0.0729(12) 0.0566(10) 0.0617(11) -0.0120(8) -0.0066(9) 0.0284(9)
C30 0.0510(9) 0.0445(8) 0.0670(10) 0.0016(7) 0.0028(7) 0.0185(7)
C31 0.0443(7) 0.0353(6) 0.0469(7) 0.0087(5) 0.0102(6) 0.0189(5)
C32 0.0460(7) 0.0386(6) 0.0497(7) 0.0180(5) 0.0208(6) 0.0236(6)
C33 0.0535(8) 0.0610(9) 0.0766(11) 0.0360(8) 0.0347(8) 0.0355(7)
C34 0.0907(12) 0.0766(11) 0.0763(11) 0.0427(9) 0.0571(10) 0.0634(10)
C35 0.1015(13) 0.0577(9) 0.0543(8) 0.0256(7) 0.0460(9) 0.0555(10)
C36 0.0686(9) 0.0389(6) 0.0405(7) 0.0127(5) 0.0238(6) 0.0302(6)
C37 0.0486(7) 0.0320(5) 0.0389(6) 0.0146(5) 0.0208(5) 0.0222(5)

loop_
_atom_type_symbol
_atom_type_description
_atom_type_scat_dispersion_real
_atom_type_scat_dispersion_imag
_atom_type_scat_source
C C 0.0033 0.0016 'International Tables Vol C Tables 4.2.6.8 and 6.1.1.4'
H H 0.0000 0.0000 'International Tables Vol C Tables 4.2.6.8 and 6.1.1.4'

loop_
_geom_angle_atom_site_label_1
_geom_angle_atom_site_label_2
_geom_angle_atom_site_label_3
_geom_angle
C2 C1 C18 122.30(12)
C2 C1 C19 110.66(11)
C18 C1 C19 127.00(13)
C1 C2 C3 120.42(11)
C1 C2 C25 108.89(11)
C3 C2 C25 130.18(12)
C12 C3 C2 116.32(13)
C12 C3 C4 117.93(12)
C2 C3 C4 125.71(12)
C5 C4 C9 116.53(14)
C5 C4 C3 123.84(12)
C9 C4 C3 119.55(13)
C6 C5 C4 121.97(14)
C6 C5 H5 119.0
C4 C5 H5 119.0
C5 C6 C7 121.03(17)
C5 C6 H6 119.5
C7 C6 H6 119.5
C8 C7 C6 118.86(17)
C8 C7 H7 120.6
C6 C7 H7 120.6
C7 C8 C9 121.64(15)
C7 C8 H8 119.2
C9 C8 H8 119.2
C8 C9 C10 121.13(15)
C8 C9 C4 119.86(16)
C10 C9 C4 118.96(15)
C11 C10 C9 120.97(14)
C11 C10 H10 119.5
C9 C10 H10 119.5
C10 C11 C12 122.17(15)
C10 C11 H11 118.9
C12 C11 H11 118.9
C3 C12 C11 118.91(15)
C3 C12 C13 121.16(13)
C11 C12 C13 119.91(14)
C18 C13 C14 117.27(16)
C18 C13 C12 119.69(12)
C14 C13 C12 122.94(15)
C15 C14 C13 121.60(18)
C15 C14 H14 119.2
C13 C14 H14 119.2
C14 C15 C16 120.87(16)
C14 C15 H15 119.6
C16 C15 H15 119.6
C17 C16 C15 119.43(18)
C17 C16 H16 120.3
C15 C16 H16 120.3
C16 C17 C18 121.26(18)
C16 C17 H17 119.4
C18 C17 H17 119.4
C13 C18 C17 119.52(13)
C13 C18 C1 117.04(14)
C17 C18 C1 123.39(14)
C24 C19 C20 119.06(13)
C24 C19 C1 107.71(11)
C20 C19 C1 133.11(13)
C21 C20 C19 119.18(14)
C21 C20 H20 120.4
C19 C20 H20 120.4
C22 C21 C20 121.10(14)
C22 C21 H21 119.4
C20 C21 H21 119.4
C21 C22 C23 120.26(14)
C21 C22 H22 119.9
C23 C22 H22 119.9
C24 C23 C22 118.93(14)
C24 C23 H23 120.5
C22 C23 H23 120.5
C23 C24 C19 121.40(12)
C23 C24 C25 127.71(12)
C19 C24 C25 110.87(11)
C37 C25 C24 109.73(10)
C37 C25 C26 101.22(10)
C24 C25 C26 104.05(10)
C37 C25 C2 118.91(10)
C24 C25 C2 101.47(10)
C26 C25 C2 120.45(10)
C27 C26 C31 121.06(13)
C27 C26 C25 128.88(14)
C31 C26 C25 109.55(11)
C26 C27 C28 118.06(17)
C26 C27 H27 121.0
C28 C27 H27 121.0
C29 C28 C27 120.87(17)
C29 C28 H28 119.6
C27 C28 H28 119.6
C30 C29 C28 121.02(16)
C30 C29 H29 119.5
C28 C29 H29 119.5
C29 C30 C31 118.97(17)
C29 C30 H30 120.5
C31 C30 H30 120.5
C30 C31 C26 119.98(15)
C30 C31 C32 130.85(15)
C26 C31 C32 109.16(11)
C33 C32 C37 119.75(14)
C33 C32 C31 131.96(14)
C37 C32 C31 108.29(12)
C34 C33 C32 118.95(15)
C34 C33 H33 120.5
C32 C33 H33 120.5
C35 C34 C33 121.01(15)
C35 C34 H34 119.5
C33 C34 H34 119.5
C34 C35 C36 120.62(15)
C34 C35 H35 119.7
C36 C35 H35 119.7
C37 C36 C35 119.04(14)
C37 C36 H36 120.5
C35 C36 H36 120.5
C36 C37 C32 120.62(13)
C36 C37 C25 128.50(12)
C32 C37 C25 110.67(11)

loop_
_geom_bond_atom_site_label_1
_geom_bond_atom_site_label_2
_geom_bond_distance
C1 C2 1.386(2)
C1 C18 1.4355(18)
C1 C19 1.4690(18)
C2 C3 1.4474(18)
C2 C25 1.5428(17)
C3 C12 1.4220(19)
C3 C4 1.457(2)
C4 C5 1.408(2)
C4 C9 1.4275(19)
C5 C6 1.370(2)
C5 H5 0.9300
C6 C7 1.396(2)
C6 H6 0.9300
C7 C8 1.361(3)
C7 H7 0.9300
C8 C9 1.409(3)
C8 H8 0.9300
C9 C10 1.423(2)
C10 C11 1.345(3)
C10 H10 0.9300
C11 C12 1.429(2)
C11 H11 0.9300
C12 C13 1.448(2)
C13 C18 1.412(2)
C13 C14 1.423(2)
C14 C15 1.365(3)
C14 H14 0.9300
C15 C16 1.392(3)
C15 H15 0.9300
C16 C17 1.367(2)
C16 H16 0.9300
C17 C18 1.419(2)
C17 H17 0.9300
C19 C24 1.3902(19)
C19 C20 1.400(2)
C20 C21 1.382(2)
C20 H20 0.9300
C21 C22 1.381(2)
C21 H21 0.9300
C22 C23 1.384(2)
C22 H22 0.9300
C23 C24 1.3840(18)
C23 H23 0.9300
C24 C25 1.5330(17)
C25 C37 1.5259(17)
C25 C26 1.5362(18)
C26 C27 1.379(2)
C26 C31 1.403(2)
C27 C28 1.400(2)
C27 H27 0.9300
C28 C29 1.385(3)
C28 H28 0.9300
C29 C30 1.373(3)
C29 H29 0.9300
C30 C31 1.393(2)
C30 H30 0.9300
C31 C32 1.466(2)
C32 C33 1.398(2)
C32 C37 1.4009(19)
C33 C34 1.385(3)
C33 H33 0.9300
C34 C35 1.376(3)
C34 H34 0.9300
C35 C36 1.392(2)
C35 H35 0.9300
C36 C37 1.3814(18)
C36 H36 0.9300
